data_2206984
loop_
_publ_author_name
'Zuo-Liang Jing'
'Zhi Fan'
'Ming Yu'
'Xin Chen'
'Qi-Liang Deng'

_publ_section_title
;
 2'-(4-Methoxybenzylidene)isonicotinohydrazide monohydrate
;
_journal_coeditor_code IS6117
_journal_issue 10
_journal_name_full 'Acta Crystallographica Section E'
_journal_page_first o3208
_journal_page_last o3209
_journal_paper_doi 10.1107/S1600536805027959
_journal_volume 61
_journal_year 2005
_chemical_formula_iupac 'C14 H15 N3 O3'
_chemical_formula_moiety 'C14 H15 N3 O3'
_chemical_formula_sum 'C14 H15 N3 O3'
_chemical_formula_weight 273.29
_chemical_name_systematic
;
2'-(4-Methoxybenzylidene)isonicotinohydrazide monohydrate
;
_space_group_IT_number 14
_symmetry_cell_setting monoclinic
_symmetry_space_group_name_Hall '-P 2ybc'
_symmetry_space_group_name_H-M 'P 1 21/c 1'
_atom_sites_solution_hydrogens geom
_atom_sites_solution_primary direct
_atom_sites_solution_secondary difmap
_audit_creation_method SHELXL-97
_cell_angle_alpha 90.00
_cell_angle_beta 96.699(2)
_cell_angle_gamma 90.00
_cell_formula_units_Z 4
_cell_length_a 7.3660(15)
_cell_length_b 12.422(3)
_cell_length_c 14.785(3)
_cell_measurement_reflns_used 3520
_cell_measurement_temperature 294(2)
_cell_measurement_theta_max 27.82
_cell_measurement_theta_min 2.77
_cell_volume 1343.6(5)
_computing_cell_refinement 'SAINT (Bruker, 1999)'
_computing_data_collection 'SMART (Bruker, 1999)'
_computing_data_reduction SAINT
_computing_molecular_graphics 'SHELXTL (Bruker, 1999)'
_computing_publication_material SHELXTL
_computing_structure_refinement 'SHELXL97 (Sheldrick, 1997)'
_computing_structure_solution 'SHELXS97 (Sheldrick, 1997)'
_diffrn_ambient_temperature 294(2)
_diffrn_measured_fraction_theta_full 0.996
_diffrn_measured_fraction_theta_max 0.996
_diffrn_measurement_device_type 'Bruker SMART CCD area-detector'
_diffrn_measurement_method '\f and \w'
_diffrn_radiation_monochromator graphite
_diffrn_radiation_source 'fine-focus sealed tube'
_diffrn_radiation_type MoK\a
_diffrn_radiation_wavelength 0.71073
_diffrn_reflns_av_R_equivalents 0.0142
_diffrn_reflns_av_sigmaI/netI 0.0168
_diffrn_reflns_limit_h_max 9
_diffrn_reflns_limit_h_min -7
_diffrn_reflns_limit_k_max 14
_diffrn_reflns_limit_k_min -16
_diffrn_reflns_limit_l_max 19
_diffrn_reflns_limit_l_min -19
_diffrn_reflns_number 8826
_diffrn_reflns_theta_full 27.85
_diffrn_reflns_theta_max 27.85
_diffrn_reflns_theta_min 2.15
_diffrn_standards_decay_% 0
_diffrn_standards_number 0
_exptl_absorpt_coefficient_mu 0.097
_exptl_absorpt_correction_T_max 0.990
_exptl_absorpt_correction_T_min 0.960
_exptl_absorpt_correction_type multi-scan
_exptl_absorpt_process_details '(SADABS; Sheldrick, 1996)'
_exptl_crystal_colour white
_exptl_crystal_density_diffrn 1.351
_exptl_crystal_density_method 'not measured'
_exptl_crystal_description block
_exptl_crystal_F_000 576
_exptl_crystal_size_max 0.24
_exptl_crystal_size_mid 0.14
_exptl_crystal_size_min 0.10
_refine_diff_density_max 0.236
_refine_diff_density_min -0.165
_refine_ls_extinction_coef 0.032(3)
_refine_ls_extinction_expression Fc^*^=kFc[1+0.001xFc^2^\l^3^/sin(2\q)]^-1/4^
_refine_ls_extinction_method SHELXL97
_refine_ls_goodness_of_fit_ref 1.039
_refine_ls_hydrogen_treatment mixed
_refine_ls_matrix_type full
_refine_ls_number_parameters 193
_refine_ls_number_reflns 3186
_refine_ls_number_restraints 0
_refine_ls_restrained_S_all 1.039
_refine_ls_R_factor_all 0.0438
_refine_ls_R_factor_gt 0.0341
_refine_ls_shift/su_max 0.001
_refine_ls_shift/su_mean 0.000
_refine_ls_structure_factor_coef Fsqd
_refine_ls_weighting_details 'calc w = 1/[\s^2^(Fo^2^)+(0.0495P)^2^+0.2087P] where P = (Fo^2^+2Fc^2^)/3'
_refine_ls_weighting_scheme calc
_refine_ls_wR_factor_gt 0.0918
_refine_ls_wR_factor_ref 0.0971
_reflns_number_gt 2585
_reflns_number_total 3186
_reflns_threshold_expression I>2\s(I)
_cod_data_source_file is6117.cif
_cod_data_source_block I
_cod_depositor_comments
;
The following automatic conversions were performed:
'_symmetry_cell_setting' value 'Monoclinic' changed to 'monoclinic'
according to '/home/saulius/struct/CIF-dictionaries/cif_core.dic'
dictionary named 'cif_core.dic' version 2.4.1 from 2010-06-29.

Automatic conversion script
Id: cif_fix_enum 1527 2010-12-29 10:47:43Z saulius 

The following automatic conversions were performed:

'_symmetry_cell_setting' value 'Monoclinic' changed to 'monoclinic'
according to /home/saulius/struct/CIF-dictionaries/cif_core.dic
dictionary named 'cif_core.dic' version 2.4.1 from 2010-06-29.

Automatic conversion script
Id: cif_fix_values 1715 2011-07-08 13:25:40Z adriana 
;
_cod_original_sg_symbol_H-M 'P 21/c'
_cod_database_code 2206984
_cod_database_fobs_code 2206984

loop_
_symmetry_equiv_pos_as_xyz
'x, y, z'
'-x, y+1/2, -z+1/2'
'-x, -y, -z'
'x, -y-1/2, z-1/2'

loop_
_atom_site_label
_atom_site_fract_x
_atom_site_fract_y
_atom_site_fract_z
_atom_site_U_iso_or_equiv
_atom_site_adp_type
_atom_site_calc_flag
_atom_site_refinement_flags
_atom_site_occupancy
_atom_site_type_symbol
O1 0.14970(14) 0.85670(7) 0.75409(6) 0.0497(2) Uani d . 1 O
O2 0.42901(12) 0.90937(7) 0.19088(5) 0.0430(2) Uani d . 1 O
N1 0.13542(16) 1.14173(10) 0.99454(7) 0.0515(3) Uani d . 1 N
N2 0.16625(13) 1.01320(8) 0.67597(6) 0.0332(2) Uani d . 1 N
H2A 0.1608(17) 1.0855(12) 0.6762(8) 0.041(3) Uiso d . 1 H
N3 0.20217(13) 0.96112(7) 0.59692(6) 0.0346(2) Uani d . 1 N
C1 0.03866(15) 1.11721(9) 0.83583(7) 0.0353(2) Uani d . 1 C
H1 -0.0272 1.1430 0.7828 0.042 Uiso calc R 1 H
C2 0.04175(17) 1.17389(10) 0.91639(8) 0.0438(3) Uani d . 1 C
H2 -0.0247 1.2376 0.9162 0.053 Uiso calc R 1 H
C3 0.2242(2) 1.04846(12) 0.99370(8) 0.0528(3) Uani d . 1 C
H3 0.2878 1.0243 1.0479 0.063 Uiso calc R 1 H
C4 0.22717(18) 0.98561(11) 0.91682(8) 0.0447(3) Uani d . 1 C
H4 0.2898 0.9205 0.9197 0.054 Uiso calc R 1 H
C5 0.13479(15) 1.02155(8) 0.83507(7) 0.0328(2) Uani d . 1 C
C6 0.14838(15) 0.95531(9) 0.75097(7) 0.0334(2) Uani d . 1 C
C7 0.22619(15) 1.02495(9) 0.53198(7) 0.0343(2) Uani d . 1 C
H7 0.2108 1.0984 0.5407 0.041 Uiso calc R 1 H
C8 0.27683(14) 0.98822(9) 0.44437(7) 0.0318(2) Uani d . 1 C
C9 0.32203(17) 0.88243(9) 0.42683(7) 0.0381(3) Uani d . 1 C
H9 0.3166 0.8306 0.4719 0.046 Uiso calc R 1 H
C10 0.37512(16) 0.85238(9) 0.34352(7) 0.0380(3) Uani d . 1 C
H10 0.4058 0.7812 0.3329 0.046 Uiso calc R 1 H
C11 0.38215(14) 0.92938(9) 0.27610(7) 0.0327(2) Uani d . 1 C
C12 0.33716(17) 1.03505(9) 0.29215(7) 0.0389(3) Uani d . 1 C
H12 0.3411 1.0866 0.2468 0.047 Uiso calc R 1 H
C13 0.28637(16) 1.06381(9) 0.37568(8) 0.0386(3) Uani d . 1 C
H13 0.2579 1.1353 0.3863 0.046 Uiso calc R 1 H
C14 0.47768(19) 0.80181(10) 0.16954(8) 0.0476(3) Uani d . 1 C
H14A 0.5799 0.7789 0.2113 0.071 Uiso calc R 1 H
H14B 0.5101 0.7994 0.1085 0.071 Uiso calc R 1 H
H14C 0.3758 0.7548 0.1744 0.071 Uiso calc R 1 H
O3 0.12918(15) 0.25235(7) 0.15969(6) 0.0524(3) Uani d . 1 O
H3A 0.132(2) 0.2167(15) 0.1064(13) 0.079 Uiso d . 1 H
H3B 0.043(3) 0.2202(15) 0.1837(12) 0.079 Uiso d . 1 H

loop_
_atom_site_aniso_label
_atom_site_aniso_U_11
_atom_site_aniso_U_22
_atom_site_aniso_U_33
_atom_site_aniso_U_12
_atom_site_aniso_U_13
_atom_site_aniso_U_23
O1 0.0757(6) 0.0331(5) 0.0436(5) 0.0038(4) 0.0213(4) 0.0025(3)
O2 0.0585(5) 0.0437(5) 0.0294(4) 0.0024(4) 0.0153(4) -0.0026(3)
N1 0.0640(7) 0.0597(7) 0.0329(5) -0.0139(6) 0.0142(5) -0.0099(5)
N2 0.0434(5) 0.0311(5) 0.0262(4) -0.0011(4) 0.0084(4) -0.0029(3)
N3 0.0403(5) 0.0376(5) 0.0268(4) -0.0012(4) 0.0080(4) -0.0049(4)
C1 0.0388(6) 0.0376(6) 0.0305(5) -0.0030(4) 0.0087(4) 0.0006(4)
C2 0.0504(7) 0.0420(6) 0.0419(6) -0.0061(5) 0.0178(5) -0.0071(5)
C3 0.0631(8) 0.0673(9) 0.0274(5) -0.0066(7) 0.0022(5) 0.0035(5)
C4 0.0519(7) 0.0495(7) 0.0328(6) 0.0038(5) 0.0061(5) 0.0075(5)
C5 0.0367(5) 0.0357(6) 0.0274(5) -0.0046(4) 0.0094(4) 0.0016(4)
C6 0.0358(5) 0.0345(5) 0.0311(5) 0.0007(4) 0.0086(4) 0.0002(4)
C7 0.0391(6) 0.0347(6) 0.0299(5) 0.0000(4) 0.0066(4) -0.0035(4)
C8 0.0325(5) 0.0366(6) 0.0266(5) -0.0019(4) 0.0045(4) -0.0029(4)
C9 0.0519(7) 0.0342(6) 0.0287(5) -0.0014(5) 0.0073(5) 0.0030(4)
C10 0.0518(7) 0.0298(5) 0.0332(5) 0.0007(4) 0.0082(5) -0.0028(4)
C11 0.0335(5) 0.0388(6) 0.0264(5) -0.0027(4) 0.0058(4) -0.0031(4)
C12 0.0512(7) 0.0357(6) 0.0310(5) 0.0022(5) 0.0106(5) 0.0055(4)
C13 0.0494(6) 0.0317(6) 0.0364(5) 0.0041(5) 0.0118(5) -0.0004(4)
C14 0.0590(8) 0.0465(7) 0.0402(6) -0.0032(6) 0.0181(5) -0.0119(5)
O3 0.0795(7) 0.0408(5) 0.0398(5) -0.0099(4) 0.0196(4) -0.0081(4)

loop_
_atom_type_symbol
_atom_type_description
_atom_type_scat_dispersion_real
_atom_type_scat_dispersion_imag
_atom_type_scat_source
C C 0.0033 0.0016 'International Tables Vol C Tables 4.2.6.8 and 6.1.1.4'
H H 0.0000 0.0000 'International Tables Vol C Tables 4.2.6.8 and 6.1.1.4'
N N 0.0061 0.0033 'International Tables Vol C Tables 4.2.6.8 and 6.1.1.4'
O O 0.0106 0.0060 'International Tables Vol C Tables 4.2.6.8 and 6.1.1.4'

loop_
_geom_angle_atom_site_label_1
_geom_angle_atom_site_label_2
_geom_angle_atom_site_label_3
_geom_angle
C11 O2 C14 118.06(9)
C3 N1 C2 117.19(11)
C6 N2 N3 119.54(9)
C6 N2 H2A 121.6(8)
N3 N2 H2A 118.8(8)
C7 N3 N2 113.68(9)
C2 C1 C5 119.18(11)
C2 C1 H1 120.4
C5 C1 H1 120.4
N1 C2 C1 123.24(12)
N1 C2 H2 118.4
C1 C2 H2 118.4
N1 C3 C4 123.68(12)
N1 C3 H3 118.2
C4 C3 H3 118.2
C3 C4 C5 118.75(12)
C3 C4 H4 120.6
C5 C4 H4 120.6
C1 C5 C4 117.89(10)
C1 C5 C6 124.05(9)
C4 C5 C6 118.04(10)
O1 C6 N2 124.47(10)
O1 C6 C5 121.11(10)
N2 C6 C5 114.37(9)
N3 C7 C8 123.09(10)
N3 C7 H7 118.5
C8 C7 H7 118.5
C9 C8 C13 117.99(9)
C9 C8 C7 123.55(10)
C13 C8 C7 118.42(10)
C10 C9 C8 121.32(10)
C10 C9 H9 119.3
C8 C9 H9 119.3
C9 C10 C11 119.41(10)
C9 C10 H10 120.3
C11 C10 H10 120.3
O2 C11 C12 114.99(10)
O2 C11 C10 124.85(10)
C12 C11 C10 120.14(10)
C13 C12 C11 119.73(10)
C13 C12 H12 120.1
C11 C12 H12 120.1
C12 C13 C8 121.41(10)
C12 C13 H13 119.3
C8 C13 H13 119.3
O2 C14 H14A 109.5
O2 C14 H14B 109.5
H14A C14 H14B 109.5
O2 C14 H14C 109.5
H14A C14 H14C 109.5
H14B C14 H14C 109.5
H3A O3 H3B 102.8(16)

loop_
_geom_bond_atom_site_label_1
_geom_bond_atom_site_label_2
_geom_bond_distance
O1 C6 1.2257(14)
O2 C11 1.3676(12)
O2 C14 1.4281(15)
N1 C3 1.3312(19)
N1 C2 1.3359(17)
N2 C6 1.3410(14)
N2 N3 1.3881(12)
N2 H2A 0.899(14)
N3 C7 1.2734(14)
C1 C2 1.3815(15)
C1 C5 1.3840(15)
C1 H1 0.9300
C2 H2 0.9300
C3 C4 1.3812(18)
C3 H3 0.9300
C4 C5 1.3899(16)
C4 H4 0.9300
C5 C6 1.5041(14)
C7 C8 1.4623(14)
C7 H7 0.9300
C8 C9 1.3875(16)
C8 C13 1.3910(15)
C9 C10 1.3864(15)
C9 H9 0.9300
C10 C11 1.3868(15)
C10 H10 0.9300
C11 C12 1.3811(16)
C12 C13 1.3787(15)
C12 H12 0.9300
C13 H13 0.9300
C14 H14A 0.9600
C14 H14B 0.9600
C14 H14C 0.9600
O3 H3A 0.905(19)
O3 H3B 0.861(19)

loop_
_geom_hbond_atom_site_label_D
_geom_hbond_atom_site_label_H
_geom_hbond_atom_site_label_A
_geom_hbond_site_symmetry_A
_geom_hbond_distance_DH
_geom_hbond_distance_HA
_geom_hbond_distance_DA
_geom_hbond_angle_DHA
_geom_hbond_publ_flag
O3 H3B O1 3_566 0.861(19) 2.02(2) 2.8794(14) 176.9(17) yes
O3 H3A N1 1_544 0.905(19) 1.902(19) 2.8071(14) 179.7(18) yes
N2 H2A O3 4_576 0.899(14) 2.039(15) 2.9324(15) 172.2(12) yes

loop_
_geom_torsion_atom_site_label_1
_geom_torsion_atom_site_label_2
_geom_torsion_atom_site_label_3
_geom_torsion_atom_site_label_4
_geom_torsion
C6 N2 N3 C7 -176.33(10)
C3 N1 C2 C1 -2.25(18)
C5 C1 C2 N1 0.82(18)
C2 N1 C3 C4 1.4(2)
N1 C3 C4 C5 0.9(2)
C2 C1 C5 C4 1.51(16)
C2 C1 C5 C6 -177.26(10)
C3 C4 C5 C1 -2.30(18)
C3 C4 C5 C6 176.54(11)
N3 N2 C6 O1 -4.99(17)
N3 N2 C6 C5 172.25(9)
C1 C5 C6 O1 -143.49(12)
C4 C5 C6 O1 37.74(16)
C1 C5 C6 N2 39.17(15)
C4 C5 C6 N2 -139.59(11)
N2 N3 C7 C8 176.10(9)
N3 C7 C8 C9 -6.98(17)
N3 C7 C8 C13 175.28(11)
C13 C8 C9 C10 -0.03(17)
C7 C8 C9 C10 -177.78(11)
C8 C9 C10 C11 -0.42(18)
C14 O2 C11 C12 179.83(10)
C14 O2 C11 C10 -1.16(16)
C9 C10 C11 O2 -178.74(10)
C9 C10 C11 C12 0.22(17)
O2 C11 C12 C13 179.48(10)
C10 C11 C12 C13 0.42(18)
C11 C12 C13 C8 -0.89(18)
C9 C8 C13 C12 0.68(17)
C7 C8 C13 C12 178.56(11)

loop_
_cod_related_entry_id
_cod_related_entry_database
_cod_related_entry_code
1 ChemSpider 21180248
